data_8105520
loop_
_publ_author_name
'Wu, Qiong'
'Tang, Yafang'
'Liu, Dian'
'Zi, Qiaoli'
'Liu, Faxi'
'Xiao, Jianchang'

_publ_section_title
;
 Crystal structure of
 bis(6,6&#x2032;-((ethane-1,2-diylbis(azanylylidene))bis(methanylylidene))bis(2,4-diiodophenolato)-\k4
 N,N&#x2032;,O,O&#x2032;)cer(IV), C32H20CeI8N4O4
;
_journal_issue 1
_journal_name_full 'Zeitschrift f\"ur Kristallographie - New Crystal Structures'
_journal_page_first 1
_journal_page_last 2
_journal_paper_doi 10.1515/ncrs-2017-0241
_journal_volume 234
_journal_year 2018
_chemical_absolute_configuration ad
_chemical_formula_moiety 'C32 H20 Ce I8 N4 O4'
_chemical_formula_sum 'C32 H20 Ce I8 N4 O4'
_chemical_formula_weight 1679.84
_space_group_crystal_system tetragonal
_space_group_IT_number 117
_space_group_name_Hall 'P -4 -2ab'
_space_group_name_H-M_alt 'P -4 b 2'
_atom_sites_solution_hydrogens geom
_atom_sites_solution_primary direct
_atom_sites_solution_secondary difmap
_cell_angle_alpha 90.00
_cell_angle_beta 90.00
_cell_angle_gamma 90.00
_cell_formula_units_Z 2
_cell_length_a 11.1898(8)
_cell_length_b 11.1898(8)
_cell_length_c 16.6870(19)
_cell_measurement_reflns_used 1429
_cell_measurement_temperature 293(2)
_cell_measurement_theta_max 22.5320
_cell_measurement_theta_min 3.8310
_cell_volume 2089.4(3)
_computing_cell_refinement 'CrysAlisPro 1.171.38.41 (Rigaku OD, 2015)'
_computing_data_collection 'CrysAlisPro 1.171.38.41 (Rigaku OD, 2015)'
_computing_data_reduction 'CrysAlisPro 1.171.38.41 (Rigaku OD, 2015)'
_computing_molecular_graphics 'Diamond 3.2k)'
_computing_publication_material 'Olex2 (Dolomanov et al., 2009)'
_computing_structure_refinement 'olex2.refine (Bourhis et al., 2015)'
_computing_structure_solution 'ShelXT (Sheldrick, 2015)'
_diffrn_ambient_temperature 293(2)
_diffrn_measured_fraction_theta_full 0.996
_diffrn_measured_fraction_theta_max 0.996
_diffrn_measurement_device_type 'multiwire proportional'
_diffrn_measurement_method 'phi and omega scans'
_diffrn_radiation_monochromator graphite
_diffrn_radiation_type MoK\a
_diffrn_radiation_wavelength 0.71073
_diffrn_reflns_av_R_equivalents 0.0921
_diffrn_reflns_av_unetI/netI 0.0845
_diffrn_reflns_limit_h_max 13
_diffrn_reflns_limit_h_min -13
_diffrn_reflns_limit_k_max 13
_diffrn_reflns_limit_k_min -8
_diffrn_reflns_limit_l_max 19
_diffrn_reflns_limit_l_min -19
_diffrn_reflns_number 8392
_diffrn_reflns_theta_full 25.00
_diffrn_reflns_theta_max 25.00
_diffrn_reflns_theta_min 3.55
_diffrn_source 'fine-focus sealed tube'
_exptl_absorpt_coefficient_mu 7.038
_exptl_absorpt_correction_type none
_exptl_crystal_colour brown
_exptl_crystal_colour_primary brown
_exptl_crystal_density_diffrn 2.670
_exptl_crystal_density_method 'not measured'
_exptl_crystal_description block
_exptl_crystal_F_000 1508
_refine_diff_density_max 1.370
_refine_diff_density_min -1.020
_refine_diff_density_rms 0.173
_refine_ls_abs_structure_details 'Flack H D (1983), Acta Cryst. A39, 876-881'
_refine_ls_abs_structure_Flack 0.11(7)
_refine_ls_extinction_method none
_refine_ls_goodness_of_fit_ref 1.063
_refine_ls_hydrogen_treatment constr
_refine_ls_matrix_type full
_refine_ls_number_parameters 112
_refine_ls_number_reflns 1844
_refine_ls_number_restraints 0
_refine_ls_restrained_S_all 1.063
_refine_ls_R_factor_all 0.0794
_refine_ls_R_factor_gt 0.0566
_refine_ls_shift/su_max 0.000
_refine_ls_shift/su_mean 0.000
_refine_ls_structure_factor_coef Fsqd
_refine_ls_weighting_details 'calc w=1/[\s^2^(Fo^2^)+(0.0242P)^2^+0.0000P] where P=(Fo^2^+2Fc^2^)/3'
_refine_ls_weighting_scheme calc
_refine_ls_wR_factor_gt 0.0861
_refine_ls_wR_factor_ref 0.0939
_reflns_number_gt 1440
_reflns_number_total 1844
_reflns_threshold_expression >2sigma(I)
_cod_data_source_file suppl_ncrs-2017-0241_suppl.cif
_cod_data_source_block 1
_cod_database_code 8105520
_olex2_refinement_description
;
1. Fixed Uiso
 At 1.2 times of:
  All C(H) groups, All C(H,H) groups
2.a Secondary CH2 refined with riding coordinates:
 C8(H8A,H8B)
2.b Aromatic/amide H refined with riding coordinates:
 C3(H3), C5(H5), C7(H7)
;

loop_
_space_group_symop_id
_space_group_symop_operation_xyz
1 'x, y, z'
2 'y, -x, -z'
3 '-x, -y, z'
4 '-y, x, -z'
5 '-x+1/2, y+1/2, z'
6 'y+1/2, x+1/2, -z'
7 'x+1/2, -y+1/2, z'
8 '-y+1/2, -x+1/2, -z'

loop_
_atom_site_label
_atom_site_type_symbol
_atom_site_fract_x
_atom_site_fract_y
_atom_site_fract_z
_atom_site_U_iso_or_equiv
_atom_site_adp_type
_atom_site_occupancy
_atom_site_calc_flag
_atom_site_disorder_assembly
_atom_site_disorder_group
_atom_site_site_symmetry_order
_atom_site_refinement_flags_posn
_atom_site_refinement_flags_adp
_atom_site_refinement_flags_occupancy
Ce1 Ce 0.0000 0.5000 0.0000 0.0242(3) Uani 1 d . . 4 S T P
I1 I 0.01371(14) 0.23830(14) 0.44341(7) 0.1072(6) Uani 1 d . . 1 . . .
I2 I 0.30338(8) 0.55816(9) 0.22720(7) 0.0456(3) Uani 1 d . . 1 . . .
O1 O 0.1181(8) 0.4406(7) 0.1025(5) 0.028(2) Uani 1 d . . 1 . . .
N1 N -0.0731(10) 0.2970(9) 0.0539(7) 0.037(3) Uani 1 d . . 1 . . .
C1 C 0.0991(11) 0.3973(12) 0.1740(7) 0.025(3) Uani 1 d . . 1 . . .
C2 C 0.1664(11) 0.4358(11) 0.2386(9) 0.029(3) Uani 1 d . . 1 . . .
C3 C 0.1426(12) 0.3903(12) 0.3168(10) 0.044(4) Uani 1 d . . 1 . . .
H3 H 0.1898 0.4148 0.3596 0.053 Uiso 1 calc . . 1 R . .
C4 C 0.0501(15) 0.3102(14) 0.3299(9) 0.047(5) Uani 1 d . . 1 . . .
C5 C -0.0096(11) 0.2670(11) 0.2668(8) 0.036(3) Uani 1 d . . 1 . . .
H5 H -0.0662 0.2072 0.2746 0.043 Uiso 1 calc . . 1 R . .
C6 C 0.0114(15) 0.3101(11) 0.1892(8) 0.031(4) Uani 1 d . . 1 . . .
C7 C -0.0651(13) 0.2625(13) 0.1260(10) 0.044(4) Uani 1 d . . 1 . . .
H7 H -0.1141 0.1990 0.1404 0.052 Uiso 1 calc . . 1 R . .
C8 C -0.1700(13) 0.2392(11) 0.0072(10) 0.054(5) Uani 1 d . . 1 . . .
H8A H -0.1392 0.2091 -0.0433 0.064 Uiso 1 calc . . 1 R . .
H8B H -0.2037 0.1730 0.0371 0.064 Uiso 1 calc . . 1 R . .

loop_
_atom_site_aniso_label
_atom_site_aniso_U_11
_atom_site_aniso_U_22
_atom_site_aniso_U_33
_atom_site_aniso_U_23
_atom_site_aniso_U_13
_atom_site_aniso_U_12
Ce1 0.0233(5) 0.0233(5) 0.0260(8) 0.000 0.000 -0.0067(7)
I1 0.1580(17) 0.1297(15) 0.0338(6) 0.0178(9) -0.0027(9) -0.0608(12)
I2 0.0380(6) 0.0392(6) 0.0597(7) -0.0026(6) -0.0100(6) -0.0072(5)
O1 0.034(6) 0.021(5) 0.029(6) 0.005(4) 0.001(4) -0.011(4)
N1 0.047(8) 0.032(7) 0.032(8) 0.000(6) 0.007(6) -0.006(6)
C1 0.017(7) 0.025(7) 0.033(8) 0.007(7) -0.001(7) 0.008(6)
C2 0.023(7) 0.031(8) 0.034(9) -0.004(7) -0.006(7) 0.000(6)
C3 0.041(10) 0.026(8) 0.066(11) -0.012(8) -0.011(8) 0.003(8)
C4 0.072(13) 0.048(10) 0.020(9) 0.016(8) -0.004(9) -0.001(9)
C5 0.026(8) 0.040(9) 0.042(8) 0.013(8) -0.015(9) 0.002(6)
C6 0.038(8) 0.027(7) 0.029(9) 0.002(6) 0.006(8) 0.002(8)
C7 0.045(10) 0.034(9) 0.052(11) 0.011(8) 0.013(9) -0.005(8)
C8 0.079(11) 0.045(9) 0.038(10) 0.020(8) -0.030(10) -0.045(8)

loop_
_atom_type_symbol
_atom_type_description
_atom_type_scat_dispersion_real
_atom_type_scat_dispersion_imag
_atom_type_scat_source
C C 0.0030 0.0020 'International Tables Vol C Tables 4.2.6.8 and 6.1.1.4'
H H 0.0000 0.0000 'International Tables Vol C Tables 4.2.6.8 and 6.1.1.4'
Ce Ce -0.2490 2.6330 'International Tables Vol C Tables 4.2.6.8 and 6.1.1.4'
I I -0.4740 1.8120 'International Tables Vol C Tables 4.2.6.8 and 6.1.1.4'
N N 0.0060 0.0030 'International Tables Vol C Tables 4.2.6.8 and 6.1.1.4'
O O 0.0110 0.0060 'International Tables Vol C Tables 4.2.6.8 and 6.1.1.4'

loop_
_geom_angle_atom_site_label_1
_geom_angle_atom_site_label_2
_geom_angle_atom_site_label_3
_geom_angle
_geom_angle_site_symmetry_1
_geom_angle_site_symmetry_3
O1 Ce1 O1 103.2(4) 8 .
O1 Ce1 O1 81.7(4) . 3_565
O1 Ce1 O1 156.3(4) 8 3_565
O1 Ce1 O1 81.7(4) 8 6_455
O1 Ce1 O1 156.3(4) . 6_455
O1 Ce1 O1 103.2(4) 6_455 3_565
O1 Ce1 N1 80.9(3) 6_455 3_565
O1 Ce1 N1 79.0(3) 3_565 .
O1 Ce1 N1 80.9(3) 8 .
O1 Ce1 N1 70.3(3) 8 8
O1 Ce1 N1 79.0(3) . 3_565
O1 Ce1 N1 79.0(3) 6_455 8
O1 Ce1 N1 70.3(3) 3_565 3_565
O1 Ce1 N1 79.0(3) 8 6_455
O1 Ce1 N1 80.9(3) . 8
O1 Ce1 N1 133.3(3) . 6_455
O1 Ce1 N1 133.3(3) 3_565 8
O1 Ce1 N1 70.3(3) 6_455 6_455
O1 Ce1 N1 70.3(3) . .
O1 Ce1 N1 80.9(3) 3_565 6_455
O1 Ce1 N1 133.3(3) 8 3_565
O1 Ce1 N1 133.3(3) 6_455 .
N1 Ce1 N1 139.2(5) 6_455 8
N1 Ce1 N1 133.0(5) 8 .
N1 Ce1 N1 139.2(5) 3_565 .
N1 Ce1 N1 64.0(5) 3_565 8
N1 Ce1 N1 133.0(5) 6_455 3_565
N1 Ce1 N1 64.0(5) 6_455 .
C1 O1 Ce1 134.9(8) . .
C7 N1 Ce1 125.3(10) . .
C7 N1 C8 114.7(12) . .
C8 N1 Ce1 115.7(8) . .
O1 C1 C2 120.5(13) . .
O1 C1 C6 122.4(12) . .
C2 C1 C6 117.0(12) . .
C1 C2 I2 122.6(11) . .
C1 C2 C3 120.0(12) . .
C3 C2 I2 117.4(10) . .
C4 C3 C2 121.0(14) . .
C3 C4 I1 122.4(12) . .
C5 C4 I1 118.3(11) . .
C5 C4 C3 118.8(14) . .
C4 C5 C6 121.2(14) . .
C1 C6 C7 122.1(13) . .
C5 C6 C1 121.5(13) . .
C5 C6 C7 116.3(13) . .
N1 C7 C6 128.1(14) . .
C8 C8 N1 107.0(11) 6_455 .

loop_
_geom_bond_atom_site_label_1
_geom_bond_atom_site_label_2
_geom_bond_distance
_geom_bond_site_symmetry_2
Ce1 O1 2.261(8) 8
Ce1 O1 2.261(8) 6_455
Ce1 O1 2.261(8) .
Ce1 O1 2.261(8) 3_565
Ce1 N1 2.576(11) 3_565
Ce1 N1 2.576(11) .
Ce1 N1 2.576(11) 8
Ce1 N1 2.576(11) 6_455
I1 C4 2.097(14) .
I2 C2 2.064(12) .
O1 C1 1.305(13) .
N1 C7 1.267(18) .
N1 C8 1.484(16) .
C1 C2 1.385(18) .
C1 C6 1.407(19) .
C2 C3 1.425(19) .
C3 C4 1.39(2) .
C4 C5 1.338(17) .
C5 C6 1.402(17) .
C6 C7 1.46(2) .
C8 C8 1.46(3) 6_455
